data_7024237
loop_
_publ_author_name
'Ross, Tamsyn M.'
'Neville, Suzanne M.'
'Innes, David S.'
'Turner, David R.'
'Moubaraki, Boujemaa'
'Murray, Keith S.'

_publ_section_title
;
 Spin crossover in iron(III) Schiff-base 1-D chain complexes.
;
_journal_issue 1
_journal_name_full 'Dalton transactions (Cambridge, England : 2003)'
_journal_page_first 149
_journal_page_last 159
_journal_paper_doi 10.1039/b913234a
_journal_volume 39
_journal_year 2010
_chemical_formula_moiety
;
C34 H28 Fe N6 O2, C24 H20 B, C2 H6 O, C2 H O
;
_chemical_formula_sum 'C62 H55 B Fe N6 O4'
_chemical_formula_weight 1014.78
_chemical_name_systematic
;
?
;
_space_group_IT_number 9
_symmetry_cell_setting monoclinic
_symmetry_Int_Tables_number 9
_symmetry_space_group_name_Hall 'C -2yc'
_symmetry_space_group_name_H-M 'C 1 c 1'
_atom_sites_solution_hydrogens geom
_atom_sites_solution_primary direct
_atom_sites_solution_secondary difmap
_audit_creation_date '9 November 2005'
_audit_creation_method SHELXL-97
_cell_angle_alpha 90.00
_cell_angle_beta 93.565(2)
_cell_angle_gamma 90.00
_cell_formula_units_Z 4
_cell_length_a 24.2992(12)
_cell_length_b 11.8936(6)
_cell_length_c 18.1891(6)
_cell_measurement_reflns_used 193
_cell_measurement_temperature 123(2)
_cell_measurement_theta_max 24.652
_cell_measurement_theta_min 2.186
_cell_volume 5246.6(4)
_computing_structure_refinement 'SHELXL-97 (Sheldrick, 1997)'
_diffrn_ambient_temperature 123(2)
_diffrn_measured_fraction_theta_full 0.967
_diffrn_measured_fraction_theta_max 0.967
_diffrn_measurement_device_type 'APEX X8'
_diffrn_measurement_method 'scans in phi and omega'
_diffrn_radiation_monochromator graphite
_diffrn_radiation_source 'fine-focus sealed tube'
_diffrn_radiation_type MoK\a
_diffrn_radiation_wavelength 0.71073
_diffrn_reflns_av_R_equivalents 0.0366
_diffrn_reflns_av_sigmaI/netI 0.0724
_diffrn_reflns_limit_h_max 28
_diffrn_reflns_limit_h_min -28
_diffrn_reflns_limit_k_max 9
_diffrn_reflns_limit_k_min -14
_diffrn_reflns_limit_l_max 21
_diffrn_reflns_limit_l_min -18
_diffrn_reflns_number 68680
_diffrn_reflns_theta_full 24.73
_diffrn_reflns_theta_max 24.73
_diffrn_reflns_theta_min 2.72
_diffrn_standards_decay_% 0
_diffrn_standards_interval_count 0
_diffrn_standards_interval_time 0
_diffrn_standards_number 0
_exptl_absorpt_coefficient_mu 0.342
_exptl_absorpt_correction_T_max 1.00000
_exptl_absorpt_correction_T_min 0.650406
_exptl_absorpt_correction_type empirical
_exptl_absorpt_process_details SADABS
_exptl_crystal_colour red-orange
_exptl_crystal_density_diffrn 1.285
_exptl_crystal_density_method 'not measured'
_exptl_crystal_description plate
_exptl_crystal_F_000 2128
_exptl_crystal_size_max 0.2
_exptl_crystal_size_mid 0.2
_exptl_crystal_size_min 0.1
_refine_diff_density_max 0.336
_refine_diff_density_min -0.323
_refine_diff_density_rms 0.059
_refine_ls_abs_structure_details 'Flack H D (1983), Acta Cryst. A39, 876-881'
_refine_ls_abs_structure_Flack 0.00
_refine_ls_extinction_method none
_refine_ls_goodness_of_fit_ref 1.089
_refine_ls_hydrogen_treatment constr
_refine_ls_matrix_type full
_refine_ls_number_parameters 640
_refine_ls_number_reflns 6943
_refine_ls_number_restraints 2
_refine_ls_restrained_S_all 1.088
_refine_ls_R_factor_all 0.0944
_refine_ls_R_factor_gt 0.0814
_refine_ls_shift/su_max 0.000
_refine_ls_shift/su_mean 0.000
_refine_ls_structure_factor_coef Fsqd
_refine_ls_weighting_details 'calc w=1/[\s^2^(Fo^2^)+(0.0390P)^2^+16.2113P] where P=(Fo^2^+2Fc^2^)/3'
_refine_ls_weighting_scheme calc
_refine_ls_wR_factor_gt 0.1628
_refine_ls_wR_factor_ref 0.1753
_reflns_number_gt 5919
_reflns_number_total 6166
_reflns_threshold_expression >2sigma(I)
_cod_data_source_file b913234a.txt
_cod_data_source_block 4a
_cod_original_sg_symbol_H-M cc
_cod_database_code 7024237

loop_
_symmetry_equiv_pos_as_xyz
'x, y, z'
'x, -y, z+1/2'
'x+1/2, y+1/2, z'
'x+1/2, -y+1/2, z+1/2'

loop_
_atom_site_label
_atom_site_type_symbol
_atom_site_fract_x
_atom_site_fract_y
_atom_site_fract_z
_atom_site_U_iso_or_equiv
_atom_site_adp_type
_atom_site_occupancy
_atom_site_symmetry_multiplicity
_atom_site_calc_flag
_atom_site_refinement_flags
_atom_site_disorder_assembly
_atom_site_disorder_group
Fe1 Fe 0.00882(5) 0.29309(9) 0.31806(6) 0.0496(3) Uani 1 1 d . . .
C29 C -0.2636(3) 0.1927(5) 0.6523(4) 0.0351(17) Uani 1 1 d . . .
N6 N -0.4146(3) 0.2035(5) 0.7622(4) 0.0448(18) Uani 1 1 d . . .
N3 N -0.0671(3) 0.2808(6) 0.3791(4) 0.0471(18) Uani 1 1 d . . .
N1 N 0.0046(3) 0.1170(5) 0.3082(4) 0.0502(16) Uani 1 1 d . . .
C30 C -0.3175(3) 0.1943(5) 0.6907(4) 0.0353(17) Uani 1 1 d . . .
C23 C -0.1633(4) 0.2905(6) 0.4578(4) 0.045(2) Uani 1 1 d . . .
C24 C -0.1198(3) 0.2176(7) 0.4777(5) 0.053(2) Uani 1 1 d . . .
H24 H -0.1220 0.1695 0.5191 0.064 Uiso 1 1 calc R . .
C33 C -0.4032(4) 0.2773(7) 0.7087(5) 0.052(2) Uani 1 1 d . . .
H33 H -0.4296 0.3341 0.6961 0.063 Uiso 1 1 calc R . .
N5 N -0.2642(3) 0.2446(8) 0.5906(4) 0.064(2) Uani 1 1 d . . .
N2 N 0.0529(2) 0.2378(6) 0.4146(3) 0.0494(17) Uani 1 1 d . . .
C25 C -0.0733(3) 0.2156(7) 0.4371(4) 0.047(2) Uani 1 1 d . . .
H25 H -0.0445 0.1647 0.4515 0.057 Uiso 1 1 calc R . .
C26 C -0.2133(4) 0.2991(7) 0.4991(5) 0.050(2) Uani 1 1 d . . .
C34 C -0.3562(3) 0.2753(6) 0.6718(4) 0.0388(18) Uani 1 1 d . . .
H34 H -0.3503 0.3283 0.6340 0.047 Uiso 1 1 calc R . .
O1 O -0.0347(3) 0.3043(5) 0.2270(3) 0.0610(17) Uani 1 1 d . . .
C32 C -0.3751(4) 0.1316(7) 0.7805(5) 0.061(2) Uani 1 1 d . . .
H32 H -0.3812 0.0812 0.8198 0.074 Uiso 1 1 calc R . .
C1 C -0.0661(4) 0.2245(11) 0.1922(5) 0.073(3) Uani 1 1 d . . .
B1 B -0.3096(5) 0.3000(9) 0.2104(5) 0.068(3) Uani 1 1 d . . .
C22 C -0.1553(3) 0.3606(7) 0.3980(4) 0.048(2) Uani 1 1 d . . .
H22 H -0.1832 0.4131 0.3827 0.057 Uiso 1 1 calc R . .
C21 C -0.1075(3) 0.3550(8) 0.3605(4) 0.055(2) Uani 1 1 d . . .
H21 H -0.1030 0.4048 0.3204 0.066 Uiso 1 1 calc R . .
C31 C -0.3254(4) 0.1227(7) 0.7476(5) 0.053(2) Uani 1 1 d . . .
H31 H -0.2982 0.0693 0.7638 0.064 Uiso 1 1 calc R . .
C13 C 0.0641(3) 0.1204(8) 0.4174(5) 0.053(2) Uani 1 1 d . . .
C27 C -0.2581(5) 0.3722(12) 0.4709(8) 0.148(7) Uani 1 1 d . . .
H27A H -0.2935 0.3346 0.4761 0.222 Uiso 1 1 calc R . .
H27B H -0.2537 0.3885 0.4188 0.222 Uiso 1 1 calc R . .
H27C H -0.2572 0.4427 0.4989 0.222 Uiso 1 1 calc R . .
C56 C -0.2430(6) 0.6141(9) 0.3070(5) 0.080(3) Uani 1 1 d . . .
H56 H -0.2288 0.6800 0.3308 0.096 Uiso 1 1 calc R . .
C8 C 0.0383(3) 0.0552(7) 0.3618(5) 0.052(2) Uani 1 1 d . . .
C6 C -0.0650(3) 0.1128(9) 0.2096(5) 0.060(2) Uani 1 1 d . . .
C20 C 0.0282(5) 0.4856(8) 0.4154(6) 0.087(3) Uani 1 1 d . . .
C46 C -0.3739(5) 0.2993(9) 0.1989(6) 0.078(3) Uiso 1 1 d . . .
C51 C -0.2671(5) 0.3090(10) 0.0029(5) 0.097(4) Uani 1 1 d . . .
H51 H -0.2584 0.3653 -0.0315 0.116 Uiso 1 1 calc R . .
C42 C -0.4648(10) 0.2018(17) 0.2001(10) 0.157(7) Uani 1 1 d . . .
H42 H -0.4862 0.1405 0.2158 0.188 Uiso 1 1 calc R . .
C47 C -0.2907(4) 0.2644(7) 0.1264(4) 0.068(3) Uani 1 1 d . . .
C52 C -0.2761(5) 0.3396(8) 0.0750(4) 0.085(4) Uani 1 1 d . . .
H52 H -0.2719 0.4163 0.0888 0.102 Uiso 1 1 calc R . .
C3 C -0.1385(5) 0.1873(13) 0.0968(6) 0.095(4) Uani 1 1 d . . .
H3 H -0.1653 0.2145 0.0609 0.114 Uiso 1 1 calc R . .
C43 C -0.4869(7) 0.2964(18) 0.1606(10) 0.127(6) Uani 1 1 d . . .
H43 H -0.5246 0.2927 0.1432 0.152 Uiso 1 1 calc R . .
C28 C -0.2163(4) 0.1334(8) 0.6879(6) 0.076(3) Uani 1 1 d . . .
H28A H -0.2198 0.0526 0.6780 0.113 Uiso 1 1 calc R . .
H28B H -0.2153 0.1463 0.7412 0.113 Uiso 1 1 calc R . .
H28C H -0.1822 0.1615 0.6684 0.113 Uiso 1 1 calc R . .
C4 C -0.1357(5) 0.0731(15) 0.1104(7) 0.121(5) Uani 1 1 d . . .
H4 H -0.1575 0.0211 0.0818 0.146 Uiso 1 1 calc R . .
C40 C -0.2335(4) 0.1590(6) 0.2680(5) 0.063(2) Uani 1 1 d . . .
H40 H -0.2129 0.1778 0.2271 0.075 Uiso 1 1 calc R . .
C5 C -0.1009(4) 0.0391(10) 0.1658(6) 0.082(3) Uani 1 1 d . . .
H5 H -0.0997 -0.0389 0.1771 0.098 Uiso 1 1 calc R . .
C38 C -0.2385(5) 0.0643(7) 0.3831(5) 0.078(3) Uani 1 1 d . . .
H38 H -0.2227 0.0172 0.4209 0.093 Uiso 1 1 calc R . .
C44 C -0.4602(6) 0.3875(16) 0.1464(6) 0.115(5) Uani 1 1 d . . .
H44 H -0.4786 0.4508 0.1245 0.137 Uiso 1 1 calc R . .
C53 C -0.2863(4) 0.4184(7) 0.2390(4) 0.062(2) Uani 1 1 d . . .
C36 C -0.3123(5) 0.1775(8) 0.3346(5) 0.099(4) Uani 1 1 d . . .
H36 H -0.3478 0.2086 0.3406 0.119 Uiso 1 1 calc R . .
C15 C 0.0536(5) 0.4193(10) 0.4758(5) 0.084(3) Uani 1 1 d . . .
C12 C 0.0980(4) 0.0658(10) 0.4706(5) 0.075(3) Uani 1 1 d . . .
H12 H 0.1172 0.1078 0.5086 0.090 Uiso 1 1 calc R . .
C39 C -0.2092(4) 0.0881(7) 0.3213(5) 0.069(3) Uani 1 1 d . . .
H39 H -0.1737 0.0568 0.3160 0.082 Uiso 1 1 calc R . .
C7 C -0.0298(3) 0.0648(10) 0.2652(5) 0.063(3) Uani 1 1 d . . .
H7 H -0.0318 -0.0144 0.2711 0.075 Uiso 1 1 calc R . .
C58 C -0.3168(4) 0.4876(7) 0.2865(4) 0.060(2) Uani 1 1 d . . .
H58 H -0.3534 0.4665 0.2960 0.072 Uiso 1 1 calc R . .
C41 C -0.4067(6) 0.2102(12) 0.2131(7) 0.112(5) Uani 1 1 d . . .
H41 H -0.3887 0.1460 0.2342 0.135 Uiso 1 1 calc R . .
C37 C -0.2892(6) 0.1080(9) 0.3892(6) 0.108(5) Uani 1 1 d . . .
H37 H -0.3092 0.0911 0.4311 0.130 Uiso 1 1 calc R . .
C35 C -0.2856(5) 0.2038(7) 0.2708(4) 0.071(3) Uani 1 1 d . . .
C50 C -0.2705(4) 0.1987(11) -0.0192(5) 0.087(4) Uani 1 1 d . . .
H50 H -0.2629 0.1772 -0.0678 0.104 Uiso 1 1 calc R . .
C48 C -0.2955(4) 0.1532(9) 0.1021(5) 0.078(3) Uani 1 1 d . . .
H48 H -0.3061 0.0969 0.1354 0.094 Uiso 1 1 calc R . .
C49 C -0.2850(4) 0.1226(10) 0.0301(6) 0.088(3) Uani 1 1 d . . .
H49 H -0.2882 0.0459 0.0159 0.106 Uiso 1 1 calc R . .
N4 N -0.2149(3) 0.2355(8) 0.5546(4) 0.068(2) Uani 1 1 d . . .
C9 C 0.0475(4) -0.0624(8) 0.3584(5) 0.070(2) Uani 1 1 d . . .
H9 H 0.0313 -0.1068 0.3194 0.083 Uiso 1 1 calc R . .
C54 C -0.2324(5) 0.4548(9) 0.2299(5) 0.077(3) Uani 1 1 d . . .
H54 H -0.2098 0.4106 0.2005 0.093 Uiso 1 1 calc R . .
C57 C -0.2951(6) 0.5828(8) 0.3185(5) 0.074(3) Uani 1 1 d . . .
H57 H -0.3168 0.6273 0.3490 0.089 Uiso 1 1 calc R . .
C16 C 0.0665(6) 0.4672(12) 0.5453(6) 0.133(6) Uani 1 1 d . . .
H16 H 0.0829 0.4242 0.5849 0.159 Uiso 1 1 calc R . .
C11 C 0.1037(5) -0.0489(12) 0.4683(6) 0.095(4) Uani 1 1 d . . .
H11 H 0.1249 -0.0852 0.5070 0.113 Uiso 1 1 calc R . .
C10 C 0.0813(5) -0.1102(11) 0.4150(7) 0.094(4) Uani 1 1 d . . .
H10 H 0.0881 -0.1888 0.4146 0.113 Uiso 1 1 calc R . .
C19 C 0.0163(7) 0.5978(9) 0.4278(7) 0.123(5) Uani 1 1 d . . .
H19 H -0.0007 0.6417 0.3891 0.148 Uiso 1 1 calc R . .
C45 C -0.4030(5) 0.3897(10) 0.1643(4) 0.087(3) Uani 1 1 d . . .
H45 H -0.3829 0.4553 0.1526 0.104 Uiso 1 1 calc R . .
C55 C -0.2096(5) 0.5551(11) 0.2627(6) 0.094(4) Uani 1 1 d . . .
H55 H -0.1733 0.5795 0.2542 0.113 Uiso 1 1 calc R . .
C2 C -0.1032(5) 0.2640(11) 0.1339(5) 0.089(3) Uani 1 1 d . . .
H2 H -0.1039 0.3412 0.1205 0.107 Uiso 1 1 calc R . .
C17 C 0.0544(9) 0.5796(14) 0.5535(8) 0.178(10) Uani 1 1 d . . .
H17 H 0.0633 0.6136 0.6000 0.213 Uiso 1 1 calc R . .
C18 C 0.0292(10) 0.6474(12) 0.4967(9) 0.181(10) Uani 1 1 d . . .
H18 H 0.0214 0.7244 0.5051 0.217 Uiso 1 1 calc R . .
C14 C 0.0643(4) 0.3036(9) 0.4695(5) 0.070(3) Uani 1 1 d . . .
H14 H 0.0823 0.2693 0.5116 0.084 Uiso 1 1 calc R . .
O2 O 0.0174(3) 0.4434(5) 0.3491(3) 0.0629(15) Uani 1 1 d . . .
O3 O -0.5758(6) 0.2904(12) 0.2943(7) 0.189(5) Uiso 1 1 d . . .
H3A H -0.5430 0.2701 0.3038 0.227 Uiso 1 1 calc R . .
C60 C -0.5968(8) 0.3780(13) 0.4045(10) 0.167(6) Uiso 1 1 d . . .
H60A H -0.5588 0.3769 0.4258 0.251 Uiso 1 1 calc R . .
H60B H -0.6223 0.3825 0.4441 0.251 Uiso 1 1 calc R . .
H60C H -0.6021 0.4436 0.3722 0.251 Uiso 1 1 calc R . .
C59 C -0.6082(9) 0.2710(16) 0.3600(11) 0.194(8) Uiso 1 1 d . . .
H59A H -0.5950 0.2035 0.3878 0.233 Uiso 1 1 calc R . .
H59B H -0.6480 0.2625 0.3459 0.233 Uiso 1 1 calc R . .
C61 C -0.0981(9) 0.5699(18) 0.1544(13) 0.185(7) Uiso 1 1 d . . .
C62 C -0.0671(10) 0.545(2) 0.0830(14) 0.217(10) Uiso 1 1 d . A .
O4B O -0.0698(10) 0.573(2) 0.2288(13) 0.175(9) Uiso 0.50 1 d P A 1
H4B H -0.0566 0.5097 0.2394 0.263 Uiso 0.50 1 calc PR A 1
O4A O -0.1131(10) 0.691(2) 0.1564(14) 0.168(8) Uiso 0.50 1 d P A 2
H4A H -0.1081 0.7206 0.1153 0.252 Uiso 0.50 1 calc PR A 2

loop_
_atom_site_aniso_label
_atom_site_aniso_U_11
_atom_site_aniso_U_22
_atom_site_aniso_U_33
_atom_site_aniso_U_23
_atom_site_aniso_U_13
_atom_site_aniso_U_12
Fe1 0.0413(5) 0.0715(6) 0.0369(5) 0.0172(6) 0.0089(4) 0.0094(6)
C29 0.029(4) 0.030(3) 0.047(5) -0.005(3) 0.009(3) -0.006(3)
N6 0.051(5) 0.048(4) 0.036(4) -0.017(3) 0.008(3) -0.005(3)
N3 0.034(4) 0.071(4) 0.038(4) 0.016(3) 0.011(3) 0.008(3)
N1 0.031(3) 0.079(4) 0.041(4) 0.017(4) 0.009(3) 0.002(4)
C30 0.038(4) 0.035(4) 0.034(4) -0.005(3) 0.011(3) -0.007(3)
C23 0.036(5) 0.062(5) 0.037(4) 0.003(4) 0.006(4) 0.003(3)
C24 0.037(5) 0.071(5) 0.052(5) 0.021(4) 0.004(4) 0.004(4)
C33 0.043(5) 0.075(6) 0.039(5) 0.007(4) 0.003(4) 0.008(4)
N5 0.037(4) 0.113(6) 0.041(4) 0.024(4) 0.004(4) 0.013(4)
N2 0.030(4) 0.079(5) 0.039(4) 0.013(3) 0.002(3) -0.003(3)
C25 0.031(4) 0.068(5) 0.041(5) 0.016(4) -0.004(4) 0.002(4)
C26 0.038(5) 0.064(5) 0.047(5) 0.009(4) -0.001(4) 0.001(4)
C34 0.034(4) 0.054(4) 0.029(4) 0.001(3) 0.007(3) 0.003(3)
O1 0.058(4) 0.086(4) 0.039(3) 0.020(3) 0.009(3) 0.008(3)
C32 0.061(6) 0.057(5) 0.069(6) 0.003(4) 0.020(5) 0.006(5)
C1 0.041(5) 0.147(11) 0.031(5) 0.006(5) 0.008(4) 0.009(6)
B1 0.084(8) 0.080(7) 0.041(5) -0.007(5) 0.011(5) 0.028(6)
C22 0.045(5) 0.060(5) 0.038(4) 0.013(4) 0.007(4) 0.014(4)
C21 0.043(5) 0.084(6) 0.039(5) 0.018(4) 0.009(4) 0.015(4)
C31 0.050(5) 0.049(5) 0.064(6) 0.005(4) 0.021(4) 0.003(4)
C13 0.029(4) 0.088(6) 0.045(5) 0.023(5) 0.019(4) 0.011(4)
C27 0.086(8) 0.191(14) 0.177(13) 0.135(12) 0.087(9) 0.093(9)
C56 0.123(10) 0.071(7) 0.045(6) 0.007(5) -0.003(7) 0.019(7)
C8 0.039(5) 0.066(5) 0.052(5) 0.013(4) 0.016(4) 0.006(4)
C6 0.031(5) 0.086(7) 0.065(6) 0.011(5) 0.013(4) -0.001(4)
C20 0.123(9) 0.072(6) 0.073(7) -0.012(6) 0.057(7) -0.033(6)
C51 0.134(10) 0.119(9) 0.037(5) 0.000(5) 0.001(5) 0.081(8)
C42 0.20(2) 0.164(17) 0.115(13) -0.045(12) 0.077(14) -0.017(16)
C47 0.091(7) 0.078(6) 0.035(5) -0.020(4) 0.000(4) 0.042(5)
C52 0.136(9) 0.087(7) 0.030(5) 0.001(4) 0.000(5) 0.073(7)
C3 0.060(7) 0.163(12) 0.059(7) 0.002(8) -0.019(5) 0.007(8)
C43 0.089(10) 0.169(17) 0.121(13) -0.059(12) -0.001(9) 0.010(11)
C28 0.045(5) 0.092(7) 0.091(7) 0.055(6) 0.015(5) 0.010(5)
C4 0.050(7) 0.219(17) 0.095(10) -0.007(11) 0.004(7) -0.023(9)
C40 0.089(7) 0.038(4) 0.060(5) -0.004(4) -0.003(5) -0.004(4)
C5 0.029(5) 0.133(10) 0.084(7) -0.004(7) 0.004(5) -0.015(6)
C38 0.141(10) 0.039(5) 0.052(6) 0.010(4) 0.003(6) 0.006(6)
C44 0.116(12) 0.177(15) 0.050(7) -0.037(8) 0.004(7) 0.036(10)
C53 0.099(7) 0.058(5) 0.028(4) 0.003(4) 0.002(4) 0.027(5)
C36 0.163(12) 0.077(7) 0.059(6) 0.004(5) 0.020(7) 0.075(7)
C15 0.099(8) 0.103(8) 0.052(6) -0.009(6) 0.013(5) -0.052(7)
C12 0.038(5) 0.131(10) 0.058(6) 0.033(6) 0.012(4) 0.029(5)
C39 0.089(7) 0.043(5) 0.070(7) 0.006(4) -0.028(6) -0.011(5)
C7 0.031(4) 0.108(8) 0.051(5) 0.007(5) 0.016(4) 0.001(5)
C58 0.088(6) 0.060(5) 0.030(4) 0.001(4) -0.004(4) 0.021(5)
C41 0.091(9) 0.145(12) 0.103(9) -0.062(9) 0.014(8) 0.029(9)
C37 0.182(13) 0.083(7) 0.063(6) 0.019(6) 0.033(7) 0.075(8)
C35 0.133(9) 0.042(4) 0.036(5) -0.012(4) 0.000(5) 0.010(5)
C50 0.078(7) 0.144(10) 0.036(5) -0.018(6) -0.007(5) 0.056(7)
C48 0.091(8) 0.101(7) 0.042(5) -0.031(5) 0.000(5) 0.011(6)
C49 0.073(7) 0.124(9) 0.066(7) -0.056(7) -0.006(5) 0.020(6)
N4 0.036(4) 0.122(7) 0.047(5) 0.019(4) 0.019(4) 0.023(4)
C9 0.052(5) 0.078(6) 0.081(6) 0.007(5) 0.018(5) 0.014(5)
C54 0.089(8) 0.082(7) 0.059(6) 0.021(5) -0.005(6) 0.034(6)
C57 0.122(10) 0.055(5) 0.042(5) -0.003(4) -0.017(6) 0.023(6)
C16 0.198(16) 0.130(11) 0.069(7) -0.005(7) 0.002(8) -0.103(11)
C11 0.075(8) 0.149(12) 0.061(7) 0.059(7) 0.016(6) 0.050(8)
C10 0.077(8) 0.114(9) 0.094(9) 0.042(8) 0.034(7) 0.037(7)
C19 0.209(16) 0.068(7) 0.100(9) -0.014(7) 0.072(10) -0.022(8)
C45 0.088(8) 0.146(10) 0.026(4) -0.020(5) -0.002(5) 0.043(7)
C55 0.098(9) 0.100(9) 0.081(8) 0.041(7) -0.015(7) 0.007(7)
C2 0.077(7) 0.130(9) 0.060(6) 0.015(6) 0.000(6) 0.015(7)
C17 0.33(3) 0.128(13) 0.082(10) -0.033(9) 0.066(13) -0.124(16)
C18 0.35(3) 0.090(9) 0.111(12) -0.030(9) 0.105(16) -0.081(14)
C14 0.059(6) 0.113(8) 0.037(5) 0.008(5) 0.002(4) -0.028(6)
O2 0.072(4) 0.061(3) 0.060(4) 0.007(3) 0.035(3) 0.002(3)

loop_
_atom_type_symbol
_atom_type_description
_atom_type_scat_dispersion_real
_atom_type_scat_dispersion_imag
_atom_type_scat_source
C C 0.0033 0.0016 'International Tables Vol C Tables 4.2.6.8 and 6.1.1.4'
H H 0.0000 0.0000 'International Tables Vol C Tables 4.2.6.8 and 6.1.1.4'
B B 0.0013 0.0007 'International Tables Vol C Tables 4.2.6.8 and 6.1.1.4'
N N 0.0061 0.0033 'International Tables Vol C Tables 4.2.6.8 and 6.1.1.4'
O O 0.0106 0.0060 'International Tables Vol C Tables 4.2.6.8 and 6.1.1.4'
Fe Fe 0.3463 0.8444 'International Tables Vol C Tables 4.2.6.8 and 6.1.1.4'

loop_
_geom_angle_atom_site_label_1
_geom_angle_atom_site_label_2
_geom_angle_atom_site_label_3
_geom_angle
_geom_angle_site_symmetry_1
_geom_angle_site_symmetry_3
O2 Fe1 O1 103.8(3) . .
O2 Fe1 N2 90.3(3) . .
O1 Fe1 N2 165.7(3) . .
O2 Fe1 N1 167.2(2) . .
O1 Fe1 N1 88.5(3) . .
N2 Fe1 N1 77.3(3) . .
O2 Fe1 N6 92.3(2) . 4_554
O1 Fe1 N6 92.1(3) . 4_554
N2 Fe1 N6 89.4(2) . 4_554
N1 Fe1 N6 91.0(3) . 4_554
O2 Fe1 N3 89.5(3) . .
O1 Fe1 N3 90.4(3) . .
N2 Fe1 N3 87.6(2) . .
N1 Fe1 N3 86.5(3) . .
N6 Fe1 N3 176.4(2) 4_554 .
N5 C29 C28 125.8(7) . .
N5 C29 C30 115.7(7) . .
C28 C29 C30 118.4(7) . .
C32 N6 C33 115.3(8) . .
C32 N6 Fe1 121.7(6) . 4_455
C33 N6 Fe1 122.9(6) . 4_455
C25 N3 C21 117.7(7) . .
C25 N3 Fe1 125.3(5) . .
C21 N3 Fe1 116.5(5) . .
C7 N1 C8 119.6(7) . .
C7 N1 Fe1 124.4(6) . .
C8 N1 Fe1 115.4(5) . .
C31 C30 C34 120.1(8) . .
C31 C30 C29 120.5(7) . .
C34 C30 C29 119.2(7) . .
C22 C23 C24 115.7(8) . .
C22 C23 C26 121.1(7) . .
C24 C23 C26 123.1(8) . .
C25 C24 C23 120.0(8) . .
C25 C24 H24 120.0 . .
C23 C24 H24 120.0 . .
N6 C33 C34 124.0(8) . .
N6 C33 H33 118.0 . .
C34 C33 H33 118.0 . .
C29 N5 N4 114.1(6) . .
C14 N2 C13 122.5(8) . .
C14 N2 Fe1 122.1(7) . .
C13 N2 Fe1 115.0(5) . .
N3 C25 C24 123.5(8) . .
N3 C25 H25 118.3 . .
C24 C25 H25 118.3 . .
N4 C26 C27 125.4(9) . .
N4 C26 C23 115.6(8) . .
C27 C26 C23 118.9(8) . .
C33 C34 C30 118.1(8) . .
C33 C34 H34 120.9 . .
C30 C34 H34 120.9 . .
C1 O1 Fe1 128.5(6) . .
N6 C32 C31 125.6(9) . .
N6 C32 H32 117.2 . .
C31 C32 H32 117.2 . .
O1 C1 C6 125.0(8) . .
O1 C1 C2 115.4(11) . .
C6 C1 C2 119.6(11) . .
C46 B1 C53 112.3(8) . .
C46 B1 C35 113.0(9) . .
C53 B1 C35 106.8(7) . .
C46 B1 C47 101.8(8) . .
C53 B1 C47 114.1(9) . .
C35 B1 C47 108.9(7) . .
C21 C22 C23 121.2(7) . .
C21 C22 H22 119.4 . .
C23 C22 H22 119.4 . .
N3 C21 C22 121.9(7) . .
N3 C21 H21 119.1 . .
C22 C21 H21 119.1 . .
C30 C31 C32 116.7(8) . .
C30 C31 H31 121.7 . .
C32 C31 H31 121.7 . .
C8 C13 C12 117.8(10) . .
C8 C13 N2 116.3(7) . .
C12 C13 N2 125.9(10) . .
C26 C27 H27A 109.5 . .
C26 C27 H27B 109.5 . .
H27A C27 H27B 109.5 . .
C26 C27 H27C 109.5 . .
H27A C27 H27C 109.5 . .
H27B C27 H27C 109.5 . .
C57 C56 C55 123.0(12) . .
C57 C56 H56 118.5 . .
C55 C56 H56 118.5 . .
C13 C8 C9 121.0(8) . .
C13 C8 N1 114.9(8) . .
C9 C8 N1 124.0(8) . .
C1 C6 C7 124.3(9) . .
C1 C6 C5 117.5(9) . .
C7 C6 C5 118.1(10) . .
O2 C20 C19 118.9(12) . .
O2 C20 C15 122.3(9) . .
C19 C20 C15 118.7(11) . .
C41 C46 C45 113.1(11) . .
C41 C46 B1 124.9(11) . .
C45 C46 B1 121.6(10) . .
C50 C51 C52 121.1(11) . .
C50 C51 H51 119.5 . .
C52 C51 H51 119.5 . .
C41 C42 C43 111.7(17) . .
C41 C42 H42 124.2 . .
C43 C42 H42 124.2 . .
C52 C47 C48 115.2(8) . .
C52 C47 B1 124.0(8) . .
C48 C47 B1 120.3(9) . .
C47 C52 C51 122.7(10) . .
C47 C52 H52 118.7 . .
C51 C52 H52 118.7 . .
C4 C3 C2 122.2(11) . .
C4 C3 H3 118.9 . .
C2 C3 H3 118.9 . .
C44 C43 C42 125.6(18) . .
C44 C43 H43 117.2 . .
C42 C43 H43 117.2 . .
C29 C28 H28A 109.5 . .
C29 C28 H28B 109.5 . .
H28A C28 H28B 109.5 . .
C29 C28 H28C 109.5 . .
H28A C28 H28C 109.5 . .
H28B C28 H28C 109.5 . .
C5 C4 C3 117.1(13) . .
C5 C4 H4 121.5 . .
C3 C4 H4 121.5 . .
C35 C40 C39 124.1(10) . .
C35 C40 H40 117.9 . .
C39 C40 H40 117.9 . .
C4 C5 C6 124.4(13) . .
C4 C5 H5 117.8 . .
C6 C5 H5 117.8 . .
C37 C38 C39 120.2(9) . .
C37 C38 H38 119.9 . .
C39 C38 H38 119.9 . .
C43 C44 C45 118.0(16) . .
C43 C44 H44 121.0 . .
C45 C44 H44 121.0 . .
C54 C53 C58 114.6(9) . .
C54 C53 B1 123.5(8) . .
C58 C53 B1 121.2(9) . .
C37 C36 C35 122.7(11) . .
C37 C36 H36 118.7 . .
C35 C36 H36 118.7 . .
C16 C15 C14 116.0(11) . .
C16 C15 C20 121.3(12) . .
C14 C15 C20 122.6(9) . .
C11 C12 C13 119.9(11) . .
C11 C12 H12 120.0 . .
C13 C12 H12 120.0 . .
C40 C39 C38 117.9(10) . .
C40 C39 H39 121.0 . .
C38 C39 H39 121.0 . .
N1 C7 C6 126.4(10) . .
N1 C7 H7 116.8 . .
C6 C7 H7 116.8 . .
C57 C58 C53 122.2(10) . .
C57 C58 H58 118.9 . .
C53 C58 H58 118.9 . .
C46 C41 C42 127.8(16) . .
C46 C41 H41 116.1 . .
C42 C41 H41 116.1 . .
C38 C37 C36 120.2(11) . .
C38 C37 H37 119.9 . .
C36 C37 H37 119.9 . .
C40 C35 C36 114.8(8) . .
C40 C35 B1 121.8(9) . .
C36 C35 B1 122.6(9) . .
C49 C50 C51 117.6(9) . .
C49 C50 H50 121.2 . .
C51 C50 H50 121.2 . .
C49 C48 C47 121.8(10) . .
C49 C48 H48 119.1 . .
C47 C48 H48 119.1 . .
C50 C49 C48 121.5(10) . .
C50 C49 H49 119.2 . .
C48 C49 H49 119.2 . .
C26 N4 N5 113.2(7) . .
C10 C9 C8 117.1(10) . .
C10 C9 H9 121.4 . .
C8 C9 H9 121.4 . .
C53 C54 C55 123.5(10) . .
C53 C54 H54 118.3 . .
C55 C54 H54 118.3 . .
C56 C57 C58 120.4(11) . .
C56 C57 H57 119.8 . .
C58 C57 H57 119.8 . .
C17 C16 C15 117.0(14) . .
C17 C16 H16 121.5 . .
C15 C16 H16 121.5 . .
C10 C11 C12 122.7(10) . .
C10 C11 H11 118.7 . .
C12 C11 H11 118.7 . .
C11 C10 C9 121.3(11) . .
C11 C10 H10 119.3 . .
C9 C10 H10 119.3 . .
C20 C19 C18 120.8(15) . .
C20 C19 H19 119.6 . .
C18 C19 H19 119.6 . .
C44 C45 C46 123.3(13) . .
C44 C45 H45 118.4 . .
C46 C45 H45 118.4 . .
C56 C55 C54 116.3(12) . .
C56 C55 H55 121.9 . .
C54 C55 H55 121.9 . .
C3 C2 C1 119.0(11) . .
C3 C2 H2 120.5 . .
C1 C2 H2 120.5 . .
C16 C17 C18 123.9(13) . .
C16 C17 H17 118.1 . .
C18 C17 H17 118.1 . .
C19 C18 C17 118.3(14) . .
C19 C18 H18 120.8 . .
C17 C18 H18 120.8 . .
N2 C14 C15 128.9(9) . .
N2 C14 H14 115.6 . .
C15 C14 H14 115.6 . .
C20 O2 Fe1 130.4(6) . .
C59 O3 H3A 109.5 . .
C59 C60 H60A 109.5 . .
C59 C60 H60B 109.5 . .
H60A C60 H60B 109.5 . .
C59 C60 H60C 109.5 . .
H60A C60 H60C 109.5 . .
H60B C60 H60C 109.5 . .
O3 C59 C60 102.1(16) . .
O3 C59 H59A 111.4 . .
C60 C59 H59A 111.4 . .
O3 C59 H59B 111.4 . .
C60 C59 H59B 111.4 . .
H59A C59 H59B 109.2 . .
O4B C61 O4A 93.0(19) . .
O4B C61 C62 123(2) . .
O4A C61 C62 109(2) . .
C61 O4B H4B 109.5 . .
C61 O4A H4A 109.5 . .

loop_
_geom_bond_atom_site_label_1
_geom_bond_atom_site_label_2
_geom_bond_distance
_geom_bond_site_symmetry_2
Fe1 O2 1.882(6) .
Fe1 O1 1.913(6) .
Fe1 N2 2.104(6) .
Fe1 N1 2.105(6) .
Fe1 N6 2.176(7) 4_554
Fe1 N3 2.216(6) .
C29 N5 1.280(10) .
C29 C28 1.465(11) .
C29 C30 1.522(11) .
N6 C32 1.312(10) .
N6 C33 1.352(10) .
N6 Fe1 2.176(7) 4_455
N3 C25 1.325(10) .
N3 C21 1.347(10) .
N1 C7 1.270(11) .
N1 C8 1.436(10) .
C30 C31 1.363(10) .
C30 C34 1.375(10) .
C23 C22 1.393(11) .
C23 C24 1.399(11) .
C23 C26 1.471(13) .
C24 C25 1.387(12) .
C24 H24 0.9500 .
C33 C34 1.361(12) .
C33 H33 0.9500 .
N5 N4 1.405(7) .
N2 C14 1.285(11) .
N2 C13 1.423(11) .
C25 H25 0.9500 .
C26 N4 1.264(11) .
C26 C27 1.461(12) .
C34 H34 0.9500 .
O1 C1 1.350(12) .
C32 C31 1.385(12) .
C32 H32 0.9500 .
C1 C6 1.366(14) .
C1 C2 1.430(13) .
B1 C46 1.562(15) .
B1 C53 1.593(14) .
B1 C35 1.666(13) .
B1 C47 1.677(13) .
C22 C21 1.387(11) .
C22 H22 0.9500 .
C21 H21 0.9500 .
C31 H31 0.9500 .
C13 C8 1.392(12) .
C13 C12 1.393(11) .
C27 H27A 0.9800 .
C27 H27B 0.9800 .
C27 H27C 0.9800 .
C56 C57 1.346(15) .
C56 C55 1.373(16) .
C56 H56 0.9500 .
C8 C9 1.418(12) .
C6 C7 1.404(12) .
C6 C5 1.441(13) .
C20 O2 1.318(11) .
C20 C19 1.387(14) .
C20 C15 1.459(15) .
C46 C41 1.362(17) .
C46 C45 1.413(13) .
C51 C50 1.373(15) .
C51 C52 1.391(12) .
C51 H51 0.9500 .
C42 C41 1.42(2) .
C42 C43 1.42(2) .
C42 H42 0.9500 .
C47 C52 1.356(13) .
C47 C48 1.397(12) .
C52 H52 0.9500 .
C3 C4 1.381(18) .
C3 C2 1.397(16) .
C3 H3 0.9500 .
C43 C44 1.30(2) .
C43 H43 0.9500 .
C28 H28A 0.9800 .
C28 H28B 0.9800 .
C28 H28C 0.9800 .
C4 C5 1.338(15) .
C4 H4 0.9500 .
C40 C35 1.377(13) .
C40 C39 1.389(12) .
C40 H40 0.9500 .
C5 H5 0.9500 .
C38 C37 1.348(15) .
C38 C39 1.396(14) .
C38 H38 0.9500 .
C44 C45 1.408(16) .
C44 H44 0.9500 .
C53 C54 1.398(14) .
C53 C58 1.434(11) .
C36 C37 1.383(12) .
C36 C35 1.400(14) .
C36 H36 0.9500 .
C15 C16 1.405(14) .
C15 C14 1.406(14) .
C12 C11 1.371(16) .
C12 H12 0.9500 .
C39 H39 0.9500 .
C7 H7 0.9500 .
C58 C57 1.365(12) .
C58 H58 0.9500 .
C41 H41 0.9500 .
C37 H37 0.9500 .
C50 C49 1.336(15) .
C50 H50 0.9500 .
C48 C49 1.397(12) .
C48 H48 0.9500 .
C49 H49 0.9500 .
C9 C10 1.396(14) .
C9 H9 0.9500 .
C54 C55 1.429(15) .
C54 H54 0.9500 .
C57 H57 0.9500 .
C16 C17 1.38(2) .
C16 H16 0.9500 .
C11 C10 1.306(16) .
C11 H11 0.9500 .
C10 H10 0.9500 .
C19 C18 1.402(18) .
C19 H19 0.9500 .
C45 H45 0.9500 .
C55 H55 0.9500 .
C2 H2 0.9500 .
C17 C18 1.42(2) .
C17 H17 0.9500 .
C18 H18 0.9500 .
C14 H14 0.9500 .
O3 C59 1.49(2) .
O3 H3A 0.8400 .
C60 C59 1.52(2) .
C60 H60A 0.9800 .
C60 H60B 0.9800 .
C60 H60C 0.9800 .
C59 H59A 0.9900 .
C59 H59B 0.9900 .
C61 O4B 1.48(3) .
C61 O4A 1.49(2) .
C61 C62 1.57(3) .
O4B H4B 0.8400 .
O4A H4A 0.8400 .

loop_
_geom_hbond_atom_site_label_D
_geom_hbond_atom_site_label_H
_geom_hbond_atom_site_label_A
_geom_hbond_distance_DH
_geom_hbond_distance_HA
_geom_hbond_distance_DA
_geom_hbond_angle_DHA
O4B H4B O1 0.84 2.51 3.31(3) 159.3
